data_4347616
loop_
_publ_author_name
'Carter, Korey P.'
'Thomas, Kara E.'
'Pope, Simon J. A.'
'Holmberg, Rebecca J.'
'Butcher, Ray J.'
'Murugesu, Muralee'
'Cahill, Christopher L.'

_publ_section_title
;
 Supramolecular Assembly of Molecular Rare-Earth-3,5-Dichlorobenzoic
 Acid-2,2':6',2&#x2033;-Terpyridine Materials: Structural Systematics,
 Luminescence Properties, and Magnetic Behavior.
;
_journal_issue 14
_journal_name_full 'Inorganic chemistry'
_journal_page_first 6902
_journal_page_last 6915
_journal_paper_doi 10.1021/acs.inorgchem.6b00408
_journal_volume 55
_journal_year 2016
_chemical_formula_sum 'C72 H44 Cl12 La2 N6 O14'
_chemical_formula_weight 1920.35
_space_group_crystal_system triclinic
_space_group_IT_number 2
_space_group_name_Hall '-P 1'
_space_group_name_H-M_alt 'P -1'
_symmetry_cell_setting triclinic
_symmetry_Int_Tables_number 2
_symmetry_space_group_name_H-M 'P -1'
_atom_sites_solution_hydrogens mixed
_audit_creation_method SHELXL-2014/7
_cell_angle_alpha 67.675(11)
_cell_angle_beta 88.912(12)
_cell_angle_gamma 69.615(12)
_cell_formula_units_Z 1
_cell_length_a 10.5927(10)
_cell_length_b 13.1980(12)
_cell_length_c 15.4800(14)
_cell_measurement_reflns_used 24483
_cell_measurement_temperature 100(2)
_cell_measurement_theta_max 54.624
_cell_measurement_theta_min 4.710
_cell_volume 1860.5(4)
_computing_cell_refinement 'SAINT, Bruker-AXS'
_computing_data_collection 'APEX, Bruker-AXS'
_computing_data_reduction 'SAINT, Bruker-AXS'
_computing_molecular_graphics 'WINGX (Farrugia, 2012)'
_computing_publication_material 'Crystal Maker (Palmer, 2009)'
_computing_structure_refinement 'SHELXL-2014/7 (Sheldrick, 2014)'
_computing_structure_solution 'SIR92 (Gualardi, 1994)'
_diffrn_ambient_temperature 100(2)
_diffrn_measured_fraction_theta_full 1.000
_diffrn_measured_fraction_theta_max 0.998
_diffrn_measurement_device_type 'Bruker APEX II CCD'
_diffrn_measurement_method 'omega scans'
_diffrn_radiation_probe x-ray
_diffrn_radiation_type MoK\a
_diffrn_radiation_wavelength 0.71073
_diffrn_reflns_av_R_equivalents 0.0471
_diffrn_reflns_av_unetI/netI 0.0525
_diffrn_reflns_Laue_measured_fraction_full 1.000
_diffrn_reflns_Laue_measured_fraction_max 0.998
_diffrn_reflns_limit_h_max 13
_diffrn_reflns_limit_h_min -13
_diffrn_reflns_limit_k_max 17
_diffrn_reflns_limit_k_min -17
_diffrn_reflns_limit_l_max 19
_diffrn_reflns_limit_l_min -20
_diffrn_reflns_number 24480
_diffrn_reflns_point_group_measured_fraction_full 1.000
_diffrn_reflns_point_group_measured_fraction_max 0.998
_diffrn_reflns_theta_full 25.500
_diffrn_reflns_theta_max 27.350
_diffrn_reflns_theta_min 1.434
_diffrn_source 'fine-focus sealed tube'
_exptl_absorpt_coefficient_mu 1.632
_exptl_absorpt_correction_T_max 0.7455
_exptl_absorpt_correction_T_min 0.6746
_exptl_absorpt_correction_type empirical
_exptl_absorpt_process_details 'SADABS, Bruker-AXS (2008)'
_exptl_crystal_colour Colorless
_exptl_crystal_density_diffrn 1.714
_exptl_crystal_description Plate
_exptl_crystal_F_000 948
_exptl_crystal_recrystallization_method Hydrothermal
_exptl_crystal_size_max 0.30
_exptl_crystal_size_mid 0.18
_exptl_crystal_size_min 0.14
_refine_diff_density_max 0.549
_refine_diff_density_min -0.466
_refine_diff_density_rms 0.098
_refine_ls_extinction_method none
_refine_ls_goodness_of_fit_ref 1.026
_refine_ls_hydrogen_treatment mixed
_refine_ls_matrix_type full
_refine_ls_number_parameters 486
_refine_ls_number_reflns 8393
_refine_ls_number_restraints 2
_refine_ls_restrained_S_all 1.027
_refine_ls_R_factor_all 0.0366
_refine_ls_R_factor_gt 0.0286
_refine_ls_shift/su_max 0.001
_refine_ls_shift/su_mean 0.000
_refine_ls_structure_factor_coef Fsqd
_refine_ls_weighting_details 'w=1/[\s^2^(Fo^2^)+(0.0081P)^2^+1.1213P] where P=(Fo^2^+2Fc^2^)/3'
_refine_ls_weighting_scheme calc
_refine_ls_wR_factor_gt 0.0579
_refine_ls_wR_factor_ref 0.0612
_reflns_Friedel_coverage 0.000
_reflns_number_gt 7306
_reflns_number_total 8393
_reflns_threshold_expression 'I > 2\s(I)'
_cod_data_source_file ic6b00408_si_002.cif
_cod_data_source_block Complex_2
_cod_database_code 4347616
_shelx_space_group_comment
;
The symmetry employed for this shelxl refinement is uniquely defined
by the following loop, which should always be used as a source of
symmetry information in preference to the above space-group names.
They are only intended as comments.
;

loop_
_space_group_symop_operation_xyz
'x, y, z'
'-x, -y, -z'

loop_
_atom_site_label
_atom_site_type_symbol
_atom_site_fract_x
_atom_site_fract_y
_atom_site_fract_z
_atom_site_U_iso_or_equiv
_atom_site_adp_type
_atom_site_occupancy
_atom_site_site_symmetry_order
_atom_site_calc_flag
_atom_site_refinement_flags_posn
_atom_site_refinement_flags_adp
La1 La 0.08993(2) 0.27382(2) 0.04087(2) 0.00827(4) Uani 1 1 d . .
Cl6 Cl -0.35641(7) 0.71156(6) -0.48857(5) 0.02267(15) Uani 1 1 d . .
Cl5 Cl 0.06994(7) 0.29706(6) -0.36340(5) 0.02268(15) Uani 1 1 d . .
Cl2 Cl 0.54566(7) 0.63985(7) -0.16581(5) 0.02459(16) Uani 1 1 d . .
Cl1 Cl 0.41716(7) 0.47933(6) -0.41053(5) 0.02191(15) Uani 1 1 d . .
Cl4 Cl -0.30991(8) -0.01356(8) 0.51875(5) 0.03356(19) Uani 1 1 d . .
Cl3 Cl 0.20675(9) -0.24297(7) 0.48450(6) 0.0363(2) Uani 1 1 d . .
O3 O 0.00607(17) 0.14699(15) 0.17360(12) 0.0133(4) Uani 1 1 d . .
O6 O 0.00622(17) 0.46497(15) -0.09706(12) 0.0132(4) Uani 1 1 d . .
OW1 O -0.15530(18) 0.38958(15) 0.04085(13) 0.0126(4) Uani 1 1 d D .
O1 O 0.26314(17) 0.26946(15) -0.08467(12) 0.0133(4) Uani 1 1 d . .
O5 O 0.10931(17) 0.34166(15) 0.16963(12) 0.0137(4) Uani 1 1 d . .
O2 O 0.27466(17) 0.36464(15) 0.00440(12) 0.0117(4) Uani 1 1 d . .
N3 N 0.3181(2) 0.10133(18) 0.15192(15) 0.0132(4) Uani 1 1 d . .
N1 N -0.0486(2) 0.22761(18) -0.07420(15) 0.0129(4) Uani 1 1 d . .
N2 N 0.2011(2) 0.06466(18) 0.01619(15) 0.0118(4) Uani 1 1 d . .
O4 O -0.1935(2) 0.25310(18) 0.20208(15) 0.0360(6) Uani 1 1 d . .
C30 C -0.0602(2) 0.5558(2) -0.16786(18) 0.0111(5) Uani 1 1 d . .
C36 C -0.1909(3) 0.6261(2) -0.32665(18) 0.0139(5) Uani 1 1 d . .
H36 H -0.2435 0.6954 -0.3205 0.017 Uiso 1 1 calc R U
C17 C 0.3608(2) 0.4162(2) -0.14306(17) 0.0101(5) Uani 1 1 d . .
C3 C -0.1957(3) 0.1985(3) -0.2042(2) 0.0221(6) Uani 1 1 d . .
H3 H -0.2443 0.1890 -0.2481 0.027 Uiso 1 1 calc R U
C33 C -0.0314(3) 0.4239(2) -0.34873(18) 0.0146(5) Uani 1 1 d . .
C32 C -0.0037(3) 0.4387(2) -0.26837(18) 0.0129(5) Uani 1 1 d . .
H32 H 0.0678 0.3814 -0.2224 0.015 Uiso 1 1 calc R U
C29 C -0.1850(3) 0.0711(2) 0.36893(19) 0.0182(6) Uani 1 1 d . .
H29 H -0.2663 0.1356 0.3456 0.022 Uiso 1 1 calc R U
C6 C 0.1461(3) 0.0517(2) -0.05496(18) 0.0135(5) Uani 1 1 d . .
C5 C 0.0059(3) 0.1347(2) -0.09912(18) 0.0125(5) Uani 1 1 d . .
C26 C 0.0559(3) -0.1213(2) 0.4403(2) 0.0227(6) Uani 1 1 d . .
C20 C 0.4655(3) 0.5596(2) -0.28335(19) 0.0161(6) Uani 1 1 d . .
H20 H 0.4980 0.6090 -0.3307 0.019 Uiso 1 1 calc R U
C28 C -0.1714(3) -0.0213(3) 0.45487(19) 0.0206(6) Uani 1 1 d . .
C21 C 0.4703(3) 0.5561(2) -0.19264(19) 0.0143(5) Uani 1 1 d . .
C22 C 0.4194(2) 0.4844(2) -0.12209(18) 0.0127(5) Uani 1 1 d . .
H22 H 0.4246 0.4822 -0.0614 0.015 Uiso 1 1 calc R U
C15 C 0.3672(3) 0.1151(2) 0.22416(19) 0.0173(6) Uani 1 1 d . .
H15 H 0.3194 0.1821 0.2350 0.021 Uiso 1 1 calc R U
C1 C -0.1743(3) 0.3035(2) -0.1144(2) 0.0180(6) Uani 1 1 d . .
H1 H -0.2127 0.3670 -0.0973 0.022 Uiso 1 1 calc R U
C18 C 0.3573(2) 0.4164(2) -0.23306(18) 0.0117(5) Uani 1 1 d . .
H18 H 0.3196 0.3696 -0.2470 0.014 Uiso 1 1 calc R U
C2 C -0.2502(3) 0.2927(3) -0.1798(2) 0.0206(6) Uani 1 1 d . .
H2 H -0.3366 0.3485 -0.2067 0.025 Uiso 1 1 calc R U
C24 C -0.0744(3) 0.0653(2) 0.31842(18) 0.0146(5) Uani 1 1 d . .
C10 C 0.3289(3) -0.0099(2) 0.05674(18) 0.0147(5) Uani 1 1 d . .
C35 C -0.2174(3) 0.6068(2) -0.40480(18) 0.0155(5) Uani 1 1 d . .
C27 C -0.0526(3) -0.1183(3) 0.4917(2) 0.0249(7) Uani 1 1 d . .
H27 H -0.0456 -0.1796 0.5491 0.030 Uiso 1 1 calc R U
C9 C 0.4050(3) -0.0960(2) 0.0258(2) 0.0195(6) Uani 1 1 d . .
H9 H 0.4937 -0.1444 0.0539 0.023 Uiso 1 1 calc R U
C16 C 0.2967(2) 0.3443(2) -0.06911(17) 0.0106(5) Uani 1 1 d . .
C31 C -0.0844(2) 0.5407(2) -0.25716(17) 0.0117(5) Uani 1 1 d . .
C23 C -0.0889(3) 0.1642(2) 0.22435(19) 0.0156(5) Uani 1 1 d . .
C34 C -0.1391(3) 0.5061(2) -0.41787(18) 0.0157(5) Uani 1 1 d . .
H34 H -0.1580 0.4942 -0.4709 0.019 Uiso 1 1 calc R U
C25 C 0.0474(3) -0.0309(2) 0.35488(19) 0.0166(6) Uani 1 1 d . .
H25 H 0.1223 -0.0343 0.3221 0.020 Uiso 1 1 calc R U
C12 C 0.5052(3) -0.0814(2) 0.1946(2) 0.0252(7) Uani 1 1 d . .
H12 H 0.5509 -0.1487 0.1836 0.030 Uiso 1 1 calc R U
C11 C 0.3863(3) 0.0034(2) 0.13689(18) 0.0148(5) Uani 1 1 d . .
C13 C 0.5549(3) -0.0656(3) 0.2681(2) 0.0270(7) Uani 1 1 d . .
H13 H 0.6345 -0.1216 0.3068 0.032 Uiso 1 1 calc R U
C19 C 0.4108(3) 0.4872(2) -0.30103(18) 0.0134(5) Uani 1 1 d . .
C4 C -0.0666(3) 0.1174(2) -0.16244(19) 0.0176(6) Uani 1 1 d . .
H4 H -0.0288 0.0516 -0.1768 0.021 Uiso 1 1 calc R U
C14 C 0.4852(3) 0.0346(3) 0.2835(2) 0.0214(6) Uani 1 1 d . .
H14 H 0.5167 0.0476 0.3325 0.026 Uiso 1 1 calc R U
C8 C 0.3480(3) -0.1089(3) -0.0467(2) 0.0252(7) Uani 1 1 d . .
H8 H 0.3971 -0.1666 -0.0679 0.030 Uiso 1 1 calc R U
C7 C 0.2168(3) -0.0347(2) -0.0874(2) 0.0211(6) Uani 1 1 d . .
H7 H 0.1760 -0.0423 -0.1360 0.025 Uiso 1 1 calc R U
HW1 H -0.192(3) 0.4706(16) 0.024(2) 0.037(10) Uiso 1 1 d D .
HW2 H -0.177(4) 0.352(3) 0.1015(16) 0.052(11) Uiso 1 1 d D .

loop_
_atom_site_aniso_label
_atom_site_aniso_U_11
_atom_site_aniso_U_22
_atom_site_aniso_U_33
_atom_site_aniso_U_23
_atom_site_aniso_U_13
_atom_site_aniso_U_12
La1 0.00876(7) 0.00720(7) 0.00845(7) -0.00345(5) 0.00138(5) -0.00213(5)
Cl6 0.0218(3) 0.0249(4) 0.0146(3) -0.0065(3) -0.0060(3) -0.0020(3)
Cl5 0.0280(4) 0.0189(3) 0.0229(4) -0.0148(3) 0.0064(3) -0.0036(3)
Cl2 0.0289(4) 0.0322(4) 0.0302(4) -0.0196(3) 0.0132(3) -0.0238(3)
Cl1 0.0278(4) 0.0273(4) 0.0114(3) -0.0095(3) 0.0052(3) -0.0093(3)
Cl4 0.0409(5) 0.0455(5) 0.0229(4) -0.0120(4) 0.0179(3) -0.0284(4)
Cl3 0.0436(5) 0.0199(4) 0.0266(4) -0.0042(3) -0.0088(4) 0.0049(3)
O3 0.0155(9) 0.0123(9) 0.0139(9) -0.0061(7) 0.0064(7) -0.0065(7)
O6 0.0145(9) 0.0119(9) 0.0097(9) -0.0024(7) -0.0002(7) -0.0030(7)
OW1 0.0134(9) 0.0098(9) 0.0126(9) -0.0039(8) 0.0044(7) -0.0027(7)
O1 0.0149(9) 0.0104(9) 0.0162(10) -0.0071(8) 0.0041(7) -0.0047(7)
O5 0.0138(9) 0.0128(9) 0.0128(9) -0.0062(7) -0.0009(7) -0.0015(7)
O2 0.0131(9) 0.0144(9) 0.0091(9) -0.0055(7) 0.0034(7) -0.0060(7)
N3 0.0125(11) 0.0127(11) 0.0135(11) -0.0042(9) 0.0022(9) -0.0048(9)
N1 0.0136(11) 0.0120(11) 0.0154(11) -0.0077(9) 0.0028(9) -0.0051(9)
N2 0.0132(11) 0.0101(10) 0.0139(11) -0.0046(9) 0.0050(9) -0.0066(9)
O4 0.0277(12) 0.0201(11) 0.0311(13) 0.0053(9) 0.0179(10) 0.0066(9)
C30 0.0083(12) 0.0122(12) 0.0129(13) -0.0043(10) 0.0018(10) -0.0047(10)
C36 0.0155(13) 0.0146(13) 0.0124(13) -0.0067(11) 0.0031(10) -0.0050(11)
C17 0.0066(11) 0.0093(12) 0.0111(12) -0.0033(10) 0.0012(9) 0.0000(9)
C3 0.0215(15) 0.0301(16) 0.0223(15) -0.0152(13) -0.0010(12) -0.0127(13)
C33 0.0177(13) 0.0145(13) 0.0147(13) -0.0086(11) 0.0075(11) -0.0067(11)
C32 0.0139(13) 0.0138(13) 0.0109(13) -0.0040(10) 0.0027(10) -0.0061(10)
C29 0.0221(15) 0.0186(14) 0.0162(14) -0.0078(12) 0.0042(11) -0.0094(12)
C6 0.0156(13) 0.0099(12) 0.0155(13) -0.0045(10) 0.0046(11) -0.0060(10)
C5 0.0145(13) 0.0112(12) 0.0122(13) -0.0038(10) 0.0042(10) -0.0062(10)
C26 0.0309(16) 0.0135(14) 0.0193(15) -0.0065(12) -0.0039(12) -0.0028(12)
C20 0.0124(13) 0.0150(13) 0.0170(14) -0.0025(11) 0.0060(11) -0.0052(11)
C28 0.0318(16) 0.0273(16) 0.0130(14) -0.0113(12) 0.0082(12) -0.0194(14)
C21 0.0131(13) 0.0148(13) 0.0196(14) -0.0103(11) 0.0039(11) -0.0070(11)
C22 0.0104(12) 0.0147(13) 0.0111(13) -0.0061(10) 0.0021(10) -0.0016(10)
C15 0.0146(13) 0.0192(14) 0.0172(14) -0.0080(12) 0.0028(11) -0.0045(11)
C1 0.0127(13) 0.0192(14) 0.0246(15) -0.0131(12) 0.0024(11) -0.0042(11)
C18 0.0091(12) 0.0118(12) 0.0144(13) -0.0080(10) 0.0016(10) -0.0012(10)
C2 0.0140(13) 0.0238(15) 0.0256(16) -0.0133(13) 0.0009(12) -0.0048(12)
C24 0.0215(14) 0.0132(13) 0.0114(13) -0.0057(11) 0.0049(11) -0.0084(11)
C10 0.0148(13) 0.0113(13) 0.0148(13) -0.0023(11) 0.0032(10) -0.0042(10)
C35 0.0145(13) 0.0180(14) 0.0125(13) -0.0047(11) 0.0000(10) -0.0058(11)
C27 0.0434(19) 0.0217(15) 0.0118(14) -0.0046(12) 0.0032(13) -0.0170(14)
C9 0.0171(14) 0.0125(13) 0.0249(16) -0.0078(12) 0.0017(12) -0.0003(11)
C16 0.0065(11) 0.0089(12) 0.0110(12) -0.0012(10) 0.0004(9) 0.0005(9)
C31 0.0137(12) 0.0140(12) 0.0086(12) -0.0043(10) 0.0032(10) -0.0067(10)
C23 0.0180(14) 0.0139(13) 0.0179(14) -0.0075(11) 0.0074(11) -0.0080(11)
C34 0.0205(14) 0.0208(14) 0.0087(13) -0.0071(11) 0.0034(11) -0.0096(12)
C25 0.0208(14) 0.0157(13) 0.0147(14) -0.0086(11) 0.0015(11) -0.0054(11)
C12 0.0250(16) 0.0160(15) 0.0235(16) -0.0072(12) -0.0054(13) 0.0047(12)
C11 0.0137(13) 0.0107(12) 0.0153(13) -0.0020(11) 0.0021(10) -0.0027(10)
C13 0.0178(15) 0.0261(16) 0.0210(16) -0.0023(13) -0.0057(12) 0.0030(12)
C19 0.0123(12) 0.0152(13) 0.0107(13) -0.0052(11) 0.0013(10) -0.0026(10)
C4 0.0193(14) 0.0154(13) 0.0217(15) -0.0118(12) 0.0014(11) -0.0055(11)
C14 0.0165(14) 0.0279(16) 0.0169(15) -0.0075(12) -0.0016(11) -0.0060(12)
C8 0.0230(15) 0.0197(15) 0.0376(18) -0.0197(14) 0.0072(13) -0.0042(12)
C7 0.0226(15) 0.0197(15) 0.0272(16) -0.0165(13) 0.0042(12) -0.0069(12)

loop_
_atom_type_symbol
_atom_type_description
_atom_type_scat_dispersion_real
_atom_type_scat_dispersion_imag
_atom_type_scat_source
C C 0.0033 0.0016 'International Tables Vol C Tables 4.2.6.8 and 6.1.1.4'
H H 0.0000 0.0000 'International Tables Vol C Tables 4.2.6.8 and 6.1.1.4'
N N 0.0061 0.0033 'International Tables Vol C Tables 4.2.6.8 and 6.1.1.4'
O O 0.0106 0.0060 'International Tables Vol C Tables 4.2.6.8 and 6.1.1.4'
Cl Cl 0.1484 0.1585 'International Tables Vol C Tables 4.2.6.8 and 6.1.1.4'
La La -0.2871 2.4523 'International Tables Vol C Tables 4.2.6.8 and 6.1.1.4'

loop_
_geom_angle_atom_site_label_1
_geom_angle_atom_site_label_2
_geom_angle_atom_site_label_3
_geom_angle
_geom_angle_site_symmetry_1
_geom_angle_site_symmetry_3
O6 La1 O3 140.69(6) . .
O6 La1 O5 100.49(6) . .
O3 La1 O5 76.82(6) . .
O6 La1 OW1 68.61(6) . .
O3 La1 OW1 72.44(6) . .
O5 La1 OW1 79.13(6) . .
O6 La1 O2 69.29(6) . .
O3 La1 O2 141.79(6) . .
O5 La1 O2 73.59(5) . .
OW1 La1 O2 123.65(6) . .
O6 La1 O1 70.87(6) . .
O3 La1 O1 143.41(5) . .
O5 La1 O1 122.96(5) . .
OW1 La1 O1 136.82(6) . .
O2 La1 O1 50.17(5) . .
O6 La1 N1 78.38(6) . .
O3 La1 N1 87.10(6) . .
O5 La1 N1 153.03(6) . .
OW1 La1 N1 75.40(6) . .
O2 La1 N1 128.82(6) . .
O1 La1 N1 82.54(6) . .
O6 La1 N3 143.13(6) . .
O3 La1 N3 75.47(6) . .
O5 La1 N3 77.83(6) . .
OW1 La1 N3 143.89(6) . .
O2 La1 N3 75.11(6) . .
O1 La1 N3 79.28(6) . .
N1 La1 N3 119.21(6) . .
O6 La1 N2 120.43(6) . .
O3 La1 N2 80.81(6) . .
O5 La1 N2 135.90(6) . .
OW1 La1 N2 128.71(6) . .
O2 La1 N2 104.49(6) . .
O1 La1 N2 63.61(6) . .
N1 La1 N2 60.03(6) . .
N3 La1 N2 59.88(6) . .
O6 La1 C16 63.64(6) . .
O3 La1 C16 155.55(6) . .
O5 La1 C16 99.04(6) . .
OW1 La1 C16 131.02(6) . .
O2 La1 C16 25.45(6) . .
O1 La1 C16 25.40(6) . .
N1 La1 C16 104.27(7) . .
N3 La1 C16 80.10(6) . .
N2 La1 C16 86.25(6) . .
C23 O3 La1 135.75(16) . .
C30 O6 La1 166.54(16) . .
La1 OW1 HW1 125(2) . .
La1 OW1 HW2 106(2) . .
HW1 OW1 HW2 108(3) . .
C16 O1 La1 90.20(14) . .
C30 O5 La1 128.76(16) 2_565 .
C16 O2 La1 93.27(14) . .
C15 N3 C11 118.4(2) . .
C15 N3 La1 118.41(16) . .
C11 N3 La1 123.19(17) . .
C1 N1 C5 117.5(2) . .
C1 N1 La1 119.07(16) . .
C5 N1 La1 123.23(16) . .
C6 N2 C10 118.0(2) . .
C6 N2 La1 119.82(16) . .
C10 N2 La1 119.64(16) . .
O6 C30 O5 124.9(2) . 2_565
O6 C30 C31 117.5(2) . .
O5 C30 C31 117.6(2) 2_565 .
C35 C36 C31 119.2(2) . .
C35 C36 H36 120.4 . .
C31 C36 H36 120.4 . .
C22 C17 C18 120.4(2) . .
C22 C17 C16 119.9(2) . .
C18 C17 C16 119.7(2) . .
C2 C3 C4 118.8(3) . .
C2 C3 H3 120.6 . .
C4 C3 H3 120.6 . .
C32 C33 C34 122.1(2) . .
C32 C33 Cl5 119.2(2) . .
C34 C33 Cl5 118.6(2) . .
C33 C32 C31 119.1(2) . .
C33 C32 H32 120.4 . .
C31 C32 H32 120.4 . .
C28 C29 C24 118.7(3) . .
C28 C29 H29 120.6 . .
C24 C29 H29 120.6 . .
N2 C6 C7 122.1(2) . .
N2 C6 C5 117.4(2) . .
C7 C6 C5 120.5(2) . .
N1 C5 C4 121.4(2) . .
N1 C5 C6 117.1(2) . .
C4 C5 C6 121.4(2) . .
C25 C26 C27 121.9(3) . .
C25 C26 Cl3 119.3(2) . .
C27 C26 Cl3 118.8(2) . .
C19 C20 C21 117.9(2) . .
C19 C20 H20 121.1 . .
C21 C20 H20 121.1 . .
C27 C28 C29 122.3(3) . .
C27 C28 Cl4 119.0(2) . .
C29 C28 Cl4 118.7(2) . .
C22 C21 C20 121.4(2) . .
C22 C21 Cl2 119.1(2) . .
C20 C21 Cl2 119.4(2) . .
C17 C22 C21 119.2(2) . .
C17 C22 H22 120.4 . .
C21 C22 H22 120.4 . .
N3 C15 C14 123.4(3) . .
N3 C15 H15 118.3 . .
C14 C15 H15 118.3 . .
N1 C1 C2 123.7(2) . .
N1 C1 H1 118.1 . .
C2 C1 H1 118.1 . .
C19 C18 C17 118.8(2) . .
C19 C18 H18 120.6 . .
C17 C18 H18 120.6 . .
C3 C2 C1 118.7(3) . .
C3 C2 H2 120.7 . .
C1 C2 H2 120.7 . .
C25 C24 C29 120.0(2) . .
C25 C24 C23 120.9(2) . .
C29 C24 C23 119.1(2) . .
N2 C10 C9 122.2(2) . .
N2 C10 C11 117.3(2) . .
C9 C10 C11 120.5(2) . .
C36 C35 C34 122.2(2) . .
C36 C35 Cl6 118.7(2) . .
C34 C35 Cl6 119.2(2) . .
C28 C27 C26 117.7(3) . .
C28 C27 H27 121.1 . .
C26 C27 H27 121.1 . .
C8 C9 C10 119.4(3) . .
C8 C9 H9 120.3 . .
C10 C9 H9 120.3 . .
O1 C16 O2 123.0(2) . .
O1 C16 C17 118.6(2) . .
O2 C16 C17 118.4(2) . .
O1 C16 La1 64.40(13) . .
O2 C16 La1 61.28(12) . .
C17 C16 La1 160.71(16) . .
C36 C31 C32 119.9(2) . .
C36 C31 C30 120.1(2) . .
C32 C31 C30 119.9(2) . .
O4 C23 O3 125.8(2) . .
O4 C23 C24 117.1(2) . .
O3 C23 C24 117.0(2) . .
C35 C34 C33 117.4(2) . .
C35 C34 H34 121.3 . .
C33 C34 H34 121.3 . .
C26 C25 C24 119.3(3) . .
C26 C25 H25 120.4 . .
C24 C25 H25 120.4 . .
C13 C12 C11 119.9(3) . .
C13 C12 H12 120.0 . .
C11 C12 H12 120.0 . .
N3 C11 C12 121.0(3) . .
N3 C11 C10 117.2(2) . .
C12 C11 C10 121.8(2) . .
C12 C13 C14 119.1(3) . .
C12 C13 H13 120.5 . .
C14 C13 H13 120.5 . .
C18 C19 C20 122.2(2) . .
C18 C19 Cl1 118.6(2) . .
C20 C19 Cl1 119.1(2) . .
C3 C4 C5 119.8(2) . .
C3 C4 H4 120.1 . .
C5 C4 H4 120.1 . .
C13 C14 C15 118.2(3) . .
C13 C14 H14 120.9 . .
C15 C14 H14 120.9 . .
C9 C8 C7 118.8(3) . .
C9 C8 H8 120.6 . .
C7 C8 H8 120.6 . .
C8 C7 C6 119.5(3) . .
C8 C7 H7 120.3 . .
C6 C7 H7 120.3 . .

loop_
_geom_bond_atom_site_label_1
_geom_bond_atom_site_label_2
_geom_bond_distance
_geom_bond_site_symmetry_2
La1 O6 2.4761(18) .
La1 O3 2.4831(17) .
La1 O5 2.5131(17) .
La1 OW1 2.5133(18) .
La1 O2 2.5811(17) .
La1 O1 2.6500(17) .
La1 N1 2.692(2) .
La1 N3 2.707(2) .
La1 N2 2.770(2) .
La1 C16 2.938(2) .
Cl6 C35 1.747(3) .
Cl5 C33 1.742(3) .
Cl2 C21 1.734(3) .
Cl1 C19 1.736(3) .
Cl4 C28 1.749(3) .
Cl3 C26 1.737(3) .
O3 C23 1.276(3) .
O6 C30 1.256(3) .
OW1 HW1 0.930(18) .
OW1 HW2 0.948(18) .
O1 C16 1.260(3) .
O5 C30 1.259(3) 2_565
O2 C16 1.265(3) .
N3 C15 1.340(3) .
N3 C11 1.349(3) .
N1 C1 1.338(3) .
N1 C5 1.358(3) .
N2 C6 1.348(3) .
N2 C10 1.353(3) .
O4 C23 1.235(3) .
C30 O5 1.259(3) 2_565
C30 C31 1.508(3) .
C36 C35 1.380(3) .
C36 C31 1.393(3) .
C36 H36 0.9300 .
C17 C22 1.386(3) .
C17 C18 1.394(3) .
C17 C16 1.506(3) .
C3 C2 1.368(4) .
C3 C4 1.386(4) .
C3 H3 0.9300 .
C33 C32 1.382(3) .
C33 C34 1.388(4) .
C32 C31 1.394(3) .
C32 H32 0.9300 .
C29 C28 1.390(4) .
C29 C24 1.392(4) .
C29 H29 0.9300 .
C6 C7 1.392(4) .
C6 C5 1.486(4) .
C5 C4 1.387(4) .
C26 C25 1.383(4) .
C26 C27 1.383(4) .
C20 C19 1.383(4) .
C20 C21 1.389(4) .
C20 H20 0.9300 .
C28 C27 1.377(4) .
C21 C22 1.388(4) .
C22 H22 0.9300 .
C15 C14 1.383(4) .
C15 H15 0.9300 .
C1 C2 1.383(4) .
C1 H1 0.9300 .
C18 C19 1.379(4) .
C18 H18 0.9300 .
C2 H2 0.9300 .
C24 C25 1.392(4) .
C24 C23 1.507(4) .
C10 C9 1.389(4) .
C10 C11 1.486(4) .
C35 C34 1.387(4) .
C27 H27 0.9300 .
C9 C8 1.377(4) .
C9 H9 0.9300 .
C34 H34 0.9300 .
C25 H25 0.9300 .
C12 C13 1.377(4) .
C12 C11 1.392(4) .
C12 H12 0.9300 .
C13 C14 1.379(4) .
C13 H13 0.9300 .
C4 H4 0.9300 .
C14 H14 0.9300 .
C8 C7 1.380(4) .
C8 H8 0.9300 .
C7 H7 0.9300 .
